data_4315264
loop_
_publ_author_name
'Juan Diwu'
'Anna-Gay D. Nelson'
'Shuao Wang'
'Charles F. Campana'
'Thomas E. Albrecht-Schmitt'

_publ_section_title
;
 Comparisons of Pu(IV) and Ce(IV) Diphosphonates
;
_journal_name_full 'Inorganic Chemistry'
_journal_page_first 3337
_journal_page_last 3342
_journal_paper_doi 10.1021/ic100184q
_journal_volume 49
_journal_year 2010
_chemical_formula_moiety Pu2[CH2(PO3)2]2(H2O)2
_chemical_formula_sum 'C2 H8 O14 P4 Pu2'
_chemical_formula_weight 863.96
_chemical_melting_point ?
_chemical_name_common 'Plutonium(IV) methylenediphosphonate hydrate'
_chemical_name_systematic
; 
 ? 
;
_space_group_IT_number 2
_symmetry_cell_setting triclinic
_symmetry_space_group_name_Hall '-P 1'
_symmetry_space_group_name_H-M 'P -1'
_atom_sites_solution_hydrogens geom
_atom_sites_solution_primary direct
_atom_sites_solution_secondary difmap
_audit_creation_method SHELXL-97
_cell_angle_alpha 71.403(4)
_cell_angle_beta 72.248(3)
_cell_angle_gamma 82.859(4)
_cell_formula_units_Z 2
_cell_length_a 8.6692(5)
_cell_length_b 8.7012(5)
_cell_length_c 9.5318(6)
_cell_measurement_reflns_used 3095
_cell_measurement_temperature 100(2)
_cell_measurement_theta_max 28.63
_cell_measurement_theta_min 2.35
_cell_volume 648.72(7)
_computing_cell_refinement 'SMART SAINT'
_computing_data_collection SMART
_computing_data_reduction SAINT
_computing_molecular_graphics 'SHELXP-97 (Sheldrick, 1997)'
_computing_publication_material 'SHELCIF-97 (Sheldrick, 2000)'
_computing_structure_refinement 'SHELXL-97 (Sheldrick, 1997)'
_computing_structure_solution 'SHELXS-97 (Sheldrick, 1990)'
_diffrn_ambient_temperature 100(2)
_diffrn_detector_area_resol_mean 0
_diffrn_measured_fraction_theta_full 0.927
_diffrn_measured_fraction_theta_max 0.927
_diffrn_measurement_device_type 'Bruker APEXII'
_diffrn_measurement_method '0.3 wide w/ exposures'
_diffrn_radiation_monochromator 'Quazar optics'
_diffrn_radiation_source 'Imus microfocused'
_diffrn_radiation_type MoK\a
_diffrn_radiation_wavelength 0.71073
_diffrn_reflns_av_R_equivalents 0.0171
_diffrn_reflns_av_sigmaI/netI 0.0193
_diffrn_reflns_limit_h_max 11
_diffrn_reflns_limit_h_min -11
_diffrn_reflns_limit_k_max 11
_diffrn_reflns_limit_k_min -11
_diffrn_reflns_limit_l_max 12
_diffrn_reflns_limit_l_min -12
_diffrn_reflns_number 7867
_diffrn_reflns_theta_full 28.63
_diffrn_reflns_theta_max 28.63
_diffrn_reflns_theta_min 2.35
_exptl_absorpt_coefficient_mu 10.643
_exptl_absorpt_correction_T_max 0.852
_exptl_absorpt_correction_T_min 0.444
_exptl_absorpt_correction_type numerical
_exptl_absorpt_process_details SHELXPREP
_exptl_crystal_colour green
_exptl_crystal_density_diffrn 4.423
_exptl_crystal_density_meas ?
_exptl_crystal_density_method 'not measured'
_exptl_crystal_description tablet
_exptl_crystal_F_000 760
_exptl_crystal_size_max 0.080
_exptl_crystal_size_mid 0.075
_exptl_crystal_size_min 0.015
_refine_diff_density_max 0.964
_refine_diff_density_min -1.149
_refine_diff_density_rms 0.160
_refine_ls_extinction_coef 0.00168(8)
_refine_ls_extinction_expression Fc^*^=kFc[1+0.001xFc^2^\l^3^/sin(2\q)]^-1/4^
_refine_ls_extinction_method SHELXL
_refine_ls_goodness_of_fit_ref 1.073
_refine_ls_hydrogen_treatment mixed
_refine_ls_matrix_type full
_refine_ls_number_parameters 212
_refine_ls_number_reflns 3095
_refine_ls_number_restraints 0
_refine_ls_restrained_S_all 1.073
_refine_ls_R_factor_all 0.0148
_refine_ls_R_factor_gt 0.0141
_refine_ls_shift/su_max 0.002
_refine_ls_shift/su_mean 0.000
_refine_ls_structure_factor_coef Fsqd
_refine_ls_weighting_details 'calc w=1/[\s^2^(Fo^2^)+(0.0078P)^2^+2.7681P] where P=(Fo^2^+2Fc^2^)/3'
_refine_ls_weighting_scheme calc
_refine_ls_wR_factor_gt 0.0329
_refine_ls_wR_factor_ref 0.0335
_reflns_number_gt 3001
_reflns_number_total 3095
_reflns_threshold_expression >2sigma(I)
_cod_data_source_file ic100184q_si_001_1.cif
_cod_data_source_block Pu-1
_cod_depositor_comments
;
The following automatic conversions were performed:
'_symmetry_cell_setting' value 'Triclinic' changed to 'triclinic'
according to '/home/adriana/struct/CIF-dictionaries/cif_core.dic'
dictionary named 'cif_core.dic' version 2.4.1 from 2010-06-29.

Automatic conversion script
Id: cif_fix_enum 1555 2011-01-17 13:19:09Z saulius 

The following automatic conversions were performed:

'_chemical_melting_point' value 'n/a' was changed to '?' - the value
is undefined or not given.

Automatic conversion script
Id: cif_fix_values 1569 2011-02-09 13:29:24Z adriana 

The following automatic conversions were performed:

'_exptl_crystal_density_meas' value 'n/a' was changed to '?' - the
value is perceived as not measured.

Automatic conversion script
Id: cif_fix_values 3008 2015-01-20 13:52:24Z robertas 
;
_cod_database_code 4315264

loop_
_symmetry_equiv_pos_as_xyz
'x, y, z'
'-x, -y, -z'

loop_
_atom_site_label
_atom_site_type_symbol
_atom_site_fract_x
_atom_site_fract_y
_atom_site_fract_z
_atom_site_U_iso_or_equiv
_atom_site_adp_type
_atom_site_occupancy
_atom_site_symmetry_multiplicity
_atom_site_calc_flag
_atom_site_refinement_flags
_atom_site_disorder_assembly
_atom_site_disorder_group
Pu1 Pu 0.303477(14) 0.042729(14) 0.788790(13) 0.00280(5) Uani 1 1 d . . .
Pu2 Pu 0.819508(14) -0.432137(14) 0.781177(13) 0.00318(5) Uani 1 1 d . . .
P1 P 0.47834(10) -0.27119(10) 0.60924(10) 0.00411(16) Uani 1 1 d . . .
P2 P 0.72407(10) -0.02653(10) 0.81316(10) 0.00413(16) Uani 1 1 d . . .
P4 P 1.02113(10) -0.22924(10) 0.37309(10) 0.00422(16) Uani 1 1 d . . .
P3 P 0.77417(10) -0.46031(10) 1.17147(10) 0.00480(16) Uani 1 1 d . . .
O10 O 0.9212(3) -0.6694(3) 0.7389(3) 0.0069(5) Uani 1 1 d . . .
O1 O 0.6100(3) -0.3252(3) 0.6921(3) 0.0080(5) Uani 1 1 d . . .
O4 O 0.5475(3) -0.0417(3) 0.8223(3) 0.0073(5) Uani 1 1 d . . .
O7 O 1.0609(3) -0.4545(3) 0.8304(3) 0.0073(5) Uani 1 1 d . . .
O5 O 0.2644(3) -0.0294(3) 1.0541(3) 0.0066(5) Uani 1 1 d . . .
O11 O 0.9594(3) -0.3362(3) 0.5388(3) 0.0081(5) Uani 1 1 d . . .
O12 O 0.1055(3) 0.1019(3) 0.6739(3) 0.0076(5) Uani 1 1 d . . .
O6 O 0.8236(3) -0.1832(3) 0.8058(3) 0.0070(5) Uani 1 1 d . . .
O8 O 0.2252(3) 0.2816(3) 0.8384(3) 0.0076(5) Uani 1 1 d . . .
O1W O 0.0970(3) -0.1576(3) 0.9365(3) 0.0120(5) Uani 1 1 d . . .
O9 O 0.7128(3) -0.4777(3) 1.0416(3) 0.0067(5) Uani 1 1 d . . .
O2 O 0.4494(3) 0.2098(3) 0.5659(3) 0.0069(5) Uani 1 1 d . . .
O2W O 0.6084(3) -0.6394(3) 0.8716(3) 0.0091(5) Uani 1 1 d . . .
C2 C 1.1935(4) -0.1283(4) 0.3645(4) 0.0063(6) Uani 1 1 d . . .
H2A H 1.2802 -0.2110 0.3834 0.008 Uiso 1 1 calc R . .
H2B H 1.1626 -0.0785 0.4496 0.008 Uiso 1 1 calc R . .
O3 O 0.3600(3) -0.1473(3) 0.6692(3) 0.0071(5) Uani 1 1 d . . .
C1 C 0.3683(4) -0.4501(4) 0.6458(4) 0.0060(6) Uani 1 1 d . . .
H1A H 0.3089 -0.4244 0.5669 0.007 Uiso 1 1 calc R . .
H1B H 0.4503 -0.5359 0.6247 0.007 Uiso 1 1 calc R . .
H2 H 0.057(5) -0.191(5) 1.031(6) 0.007 Uiso 1 1 d . . .
H4 H 0.608(5) -0.731(6) 0.916(5) 0.007 Uiso 1 1 d . . .
H5 H 0.523(6) -0.613(5) 0.912(5) 0.007 Uiso 1 1 d . . .
H3 H 0.049(6) -0.186(6) 0.904(6) 0.007 Uiso 1 1 d . . .

loop_
_atom_site_aniso_label
_atom_site_aniso_U_11
_atom_site_aniso_U_22
_atom_site_aniso_U_33
_atom_site_aniso_U_23
_atom_site_aniso_U_13
_atom_site_aniso_U_12
Pu1 0.00297(7) 0.00276(7) 0.00263(7) -0.00083(4) -0.00084(5) 0.00026(4)
Pu2 0.00321(7) 0.00329(7) 0.00307(7) -0.00113(4) -0.00090(5) 0.00026(4)
P1 0.0037(4) 0.0040(4) 0.0045(4) -0.0013(3) -0.0011(3) 0.0004(3)
P2 0.0037(4) 0.0044(4) 0.0044(4) -0.0013(3) -0.0014(3) 0.0000(3)
P4 0.0039(4) 0.0043(4) 0.0044(4) -0.0012(3) -0.0012(3) 0.0000(3)
P3 0.0046(4) 0.0047(4) 0.0052(4) -0.0014(3) -0.0017(3) 0.0001(3)
O10 0.0064(11) 0.0093(12) 0.0056(11) -0.0037(9) -0.0014(9) 0.0004(9)
O1 0.0069(11) 0.0078(12) 0.0105(12) -0.0026(10) -0.0048(10) 0.0014(9)
O4 0.0052(11) 0.0098(12) 0.0074(12) -0.0035(9) -0.0011(9) -0.0008(9)
O7 0.0065(11) 0.0067(11) 0.0088(12) -0.0026(9) -0.0024(9) 0.0005(9)
O5 0.0071(11) 0.0079(11) 0.0054(11) -0.0033(9) -0.0016(9) 0.0003(9)
O11 0.0084(12) 0.0071(11) 0.0068(12) -0.0010(9) -0.0002(10) -0.0005(9)
O12 0.0055(11) 0.0081(12) 0.0099(12) -0.0031(10) -0.0029(10) 0.0008(9)
O6 0.0066(11) 0.0057(11) 0.0082(12) -0.0019(9) -0.0023(9) 0.0016(9)
O8 0.0101(12) 0.0053(11) 0.0067(12) -0.0011(9) -0.0020(10) -0.0008(9)
O1W 0.0128(13) 0.0159(14) 0.0064(13) -0.0006(11) -0.0011(11) -0.0087(11)
O9 0.0062(11) 0.0081(12) 0.0058(11) -0.0016(9) -0.0022(9) -0.0002(9)
O2 0.0060(11) 0.0074(11) 0.0061(12) -0.0021(9) 0.0005(9) -0.0014(9)
O2W 0.0060(12) 0.0082(12) 0.0120(13) -0.0027(10) -0.0017(10) 0.0011(10)
C2 0.0076(15) 0.0056(15) 0.0060(15) -0.0018(12) -0.0025(13) 0.0003(12)
O3 0.0058(11) 0.0077(11) 0.0081(12) -0.0037(9) -0.0016(9) 0.0012(9)
C1 0.0068(15) 0.0062(15) 0.0049(15) -0.0022(12) -0.0011(12) 0.0005(12)

loop_
_atom_type_symbol
_atom_type_description
_atom_type_scat_dispersion_real
_atom_type_scat_dispersion_imag
_atom_type_scat_source
C C 0.0033 0.0016 'International Tables Vol C Tables 4.2.6.8 and 6.1.1.4'
O O 0.0106 0.0060 'International Tables Vol C Tables 4.2.6.8 and 6.1.1.4'
P P 0.1023 0.0942 'International Tables Vol C Tables 4.2.6.8 and 6.1.1.4'
Pu Pu -9.4100 4.3056 'International Tables Vol C Tables 4.2.6.8 and 6.1.1.4'
H H 0.0000 0.0000 'International Tables Vol C Tables 4.2.6.8 and 6.1.1.4'

loop_
_geom_angle_atom_site_label_1
_geom_angle_atom_site_label_2
_geom_angle_atom_site_label_3
_geom_angle
_geom_angle_site_symmetry_1
_geom_angle_site_symmetry_3
_geom_angle_publ_flag
O3 Pu1 O12 81.15(9) . . ?
O3 Pu1 O4 80.50(9) . . ?
O12 Pu1 O4 158.29(9) . . ?
O3 Pu1 O2 86.54(9) . . ?
O12 Pu1 O2 84.20(9) . . ?
O4 Pu1 O2 83.21(9) . . ?
O3 Pu1 O8 161.18(9) . . ?
O12 Pu1 O8 83.59(9) . . ?
O4 Pu1 O8 111.70(9) . . ?
O2 Pu1 O8 81.00(9) . . ?
O3 Pu1 O5 120.03(9) . . ?
O12 Pu1 O5 124.94(9) . . ?
O4 Pu1 O5 74.84(9) . . ?
O2 Pu1 O5 141.08(9) . . ?
O8 Pu1 O5 77.95(9) . . ?
O3 Pu1 O1W 75.11(9) . . ?
O12 Pu1 O1W 72.92(10) . . ?
O4 Pu1 O1W 113.06(9) . . ?
O2 Pu1 O1W 152.43(9) . . ?
O8 Pu1 O1W 110.71(9) . . ?
O5 Pu1 O1W 66.45(9) . . ?
O11 Pu2 O1 83.61(9) . . ?
O11 Pu2 O10 81.84(9) . . ?
O1 Pu2 O10 115.94(9) . . ?
O11 Pu2 O7 84.80(9) . . ?
O1 Pu2 O7 160.54(9) . . ?
O10 Pu2 O7 77.65(9) . . ?
O11 Pu2 O6 88.06(9) . . ?
O1 Pu2 O6 82.98(9) . . ?
O10 Pu2 O6 157.13(9) . . ?
O7 Pu2 O6 81.06(9) . . ?
O11 Pu2 O9 163.67(9) . . ?
O1 Pu2 O9 102.59(9) . . ?
O10 Pu2 O9 108.17(9) . . ?
O7 Pu2 O9 84.85(9) . . ?
O6 Pu2 O9 77.87(9) . . ?
O11 Pu2 O2W 123.42(9) . . ?
O1 Pu2 O2W 70.41(9) . . ?
O10 Pu2 O2W 67.41(9) . . ?
O7 Pu2 O2W 129.02(9) . . ?
O6 Pu2 O2W 134.31(9) . . ?
O9 Pu2 O2W 72.86(9) . . ?
O3 P1 O1 112.21(14) . . ?
O3 P1 O2 111.49(14) . 2_656 ?
O1 P1 O2 111.63(14) . 2_656 ?
O3 P1 C1 108.44(15) . . ?
O1 P1 C1 106.86(15) . . ?
O2 P1 C1 105.85(15) 2_656 . ?
O5 P2 O4 110.83(14) 2_657 . ?
O5 P2 O6 111.64(14) 2_657 . ?
O4 P2 O6 112.18(14) . . ?
O5 P2 C2 108.05(15) 2_657 2_756 ?
O4 P2 C2 106.24(15) . 2_756 ?
O6 P2 C2 107.61(15) . 2_756 ?
O12 P4 O11 111.87(14) 2_656 . ?
O12 P4 O10 110.67(14) 2_656 2_746 ?
O11 P4 O10 111.29(14) . 2_746 ?
O12 P4 C2 108.73(15) 2_656 . ?
O11 P4 C2 106.53(15) . . ?
O10 P4 C2 107.53(15) 2_746 . ?
O7 P3 O8 112.60(14) 2_747 2_657 ?
O7 P3 O9 111.13(14) 2_747 . ?
O8 P3 O9 110.39(14) 2_657 . ?
O7 P3 C1 108.84(15) 2_747 2_647 ?
O8 P3 C1 104.72(15) 2_657 2_647 ?
O9 P3 C1 108.90(15) . 2_647 ?
P4 O10 Pu2 148.64(15) 2_746 . ?
P1 O1 Pu2 168.87(16) . . ?
P2 O4 Pu1 156.83(16) . . ?
P3 O7 Pu2 150.31(15) 2_747 . ?
P2 O5 Pu1 145.17(15) 2_657 . ?
P4 O11 Pu2 163.45(16) . . ?
P4 O12 Pu1 144.99(15) 2_656 . ?
P2 O6 Pu2 144.23(15) . . ?
P3 O8 Pu1 160.39(16) 2_657 . ?
P3 O9 Pu2 134.91(14) . . ?
P1 O2 Pu1 155.14(15) 2_656 . ?
P4 C2 P2 116.06(19) . 2_756 ?
P1 O3 Pu1 149.78(15) . . ?
P3 C1 P1 122.39(19) 2_647 . ?

loop_
_geom_bond_atom_site_label_1
_geom_bond_atom_site_label_2
_geom_bond_distance
_geom_bond_site_symmetry_2
_geom_bond_publ_flag
Pu1 O3 2.221(2) . ?
Pu1 O12 2.231(2) . ?
Pu1 O4 2.234(2) . ?
Pu1 O2 2.253(2) . ?
Pu1 O8 2.255(2) . ?
Pu1 O5 2.329(2) . ?
Pu1 O1W 2.429(3) . ?
Pu2 O11 2.195(2) . ?
Pu2 O1 2.214(2) . ?
Pu2 O10 2.250(2) . ?
Pu2 O7 2.253(2) . ?
Pu2 O6 2.258(2) . ?
Pu2 O9 2.289(2) . ?
Pu2 O2W 2.493(3) . ?
P1 O3 1.517(3) . ?
P1 O1 1.526(3) . ?
P1 O2 1.530(3) 2_656 ?
P1 C1 1.810(3) . ?
P2 O5 1.526(2) 2_657 ?
P2 O4 1.527(3) . ?
P2 O6 1.530(2) . ?
P2 C2 1.800(3) 2_756 ?
P4 O12 1.521(3) 2_656 ?
P4 O11 1.523(3) . ?
P4 O10 1.528(3) 2_746 ?
P4 C2 1.794(3) . ?
P3 O7 1.525(3) 2_747 ?
P3 O8 1.528(2) 2_657 ?
P3 O9 1.543(3) . ?
P3 C1 1.797(3) 2_647 ?
O10 P4 1.528(3) 2_746 ?
O7 P3 1.525(3) 2_747 ?
O5 P2 1.526(2) 2_657 ?
O12 P4 1.521(3) 2_656 ?
O8 P3 1.528(2) 2_657 ?
O2 P1 1.530(3) 2_656 ?
C2 P2 1.800(3) 2_756 ?
C1 P3 1.797(3) 2_647 ?
